data_7710740
loop_
_publ_author_name
'Zhang, Jiayu'
'Huang, Wenshuang'
'Han, Kailing'
'Song, Guoyong'
'Hu, Shaowei'

_publ_section_title
;
 Scandium, Titanium and Vanadium Complexes Supported by PCP-type Pincer
 Ligands: Synthesis, Structure, and Styrene Polymerization Activity
;
_journal_name_full 'Dalton Transactions'
_journal_paper_doi 10.1039/D2DT01389D
_journal_year 2022
_chemical_formula_sum 'C30 H61 O2 P2 Si2 V'
_chemical_formula_weight 622.84
_space_group_crystal_system orthorhombic
_space_group_IT_number 29
_space_group_name_Hall 'P 2c -2ac'
_space_group_name_H-M_alt 'P c a 21'
_atom_sites_solution_hydrogens geom
_audit_creation_method SHELXL-2018/3
_audit_update_record
;
2022-03-29 deposited with the CCDC.	2022-07-14 downloaded from the CCDC.
;
_cell_angle_alpha 90
_cell_angle_beta 90
_cell_angle_gamma 90
_cell_formula_units_Z 4
_cell_length_a 16.1044(4)
_cell_length_b 13.1750(3)
_cell_length_c 16.9968(6)
_cell_measurement_reflns_used 17314
_cell_measurement_temperature 293(2)
_cell_measurement_theta_max 29.2130
_cell_measurement_theta_min 3.9940
_cell_volume 3606.30(18)
_computing_structure_refinement 'SHELXL-2018/3 (Sheldrick, 2018)'
_computing_structure_solution 'SHELXT 2014/5 (Sheldrick, 2014)'
_diffrn_ambient_temperature 293(2)
_diffrn_measured_fraction_theta_full 0.997
_diffrn_measured_fraction_theta_max 0.933
_diffrn_measurement_device_type Rigaku
_diffrn_radiation_type MoK\a
_diffrn_radiation_wavelength 0.71073
_diffrn_reflns_av_R_equivalents 0.0590
_diffrn_reflns_av_unetI/netI 0.0497
_diffrn_reflns_Laue_measured_fraction_full 0.997
_diffrn_reflns_Laue_measured_fraction_max 0.933
_diffrn_reflns_limit_h_max 21
_diffrn_reflns_limit_h_min -22
_diffrn_reflns_limit_k_max 17
_diffrn_reflns_limit_k_min -18
_diffrn_reflns_limit_l_max 23
_diffrn_reflns_limit_l_min -22
_diffrn_reflns_number 42226
_diffrn_reflns_point_group_measured_fraction_full 0.961
_diffrn_reflns_point_group_measured_fraction_max 0.838
_diffrn_reflns_theta_full 25.242
_diffrn_reflns_theta_max 29.810
_diffrn_reflns_theta_min 3.341
_exptl_absorpt_coefficient_mu 0.453
_exptl_crystal_colour blue
_exptl_crystal_density_diffrn 1.147
_exptl_crystal_description block
_exptl_crystal_F_000 1352
_refine_diff_density_max 0.289
_refine_diff_density_min -0.368
_refine_diff_density_rms 0.054
_refine_ls_abs_structure_details
;
 Refined as an inversion twin.
;
_refine_ls_abs_structure_Flack -0.06(2)
_refine_ls_extinction_method none
_refine_ls_goodness_of_fit_ref 0.981
_refine_ls_hydrogen_treatment constr
_refine_ls_matrix_type full
_refine_ls_number_parameters 353
_refine_ls_number_reflns 8658
_refine_ls_number_restraints 1
_refine_ls_restrained_S_all 0.981
_refine_ls_R_factor_all 0.0482
_refine_ls_R_factor_gt 0.0384
_refine_ls_shift/su_max 0.007
_refine_ls_shift/su_mean 0.000
_refine_ls_structure_factor_coef Fsqd
_refine_ls_weighting_details 'w=1/[\s^2^(Fo^2^)+(0.0469P)^2^+0.8663P] where P=(Fo^2^+2Fc^2^)/3'
_refine_ls_weighting_scheme calc
_refine_ls_wR_factor_gt 0.0866
_refine_ls_wR_factor_ref 0.0929
_reflns_Friedel_coverage 0.740
_reflns_Friedel_fraction_full 0.922
_reflns_Friedel_fraction_max 0.736
_reflns_number_gt 7629
_reflns_number_total 8658
_reflns_threshold_expression 'I > 2\s(I)'
_cod_data_source_file d2dt01389d2.cif
_cod_data_source_block shelx_CCDC6
_cod_database_code 7710740
_shelx_shelxl_version_number 2018/3
_shelx_space_group_comment
;
The symmetry employed for this shelxl refinement is uniquely defined
by the following loop, which should always be used as a source of
symmetry information in preference to the above space-group names.
They are only intended as comments.
;

loop_
_space_group_symop_operation_xyz
'x, y, z'
'-x, -y, z+1/2'
'x+1/2, -y, z'
'-x+1/2, y, z+1/2'

loop_
_atom_site_label
_atom_site_type_symbol
_atom_site_fract_x
_atom_site_fract_y
_atom_site_fract_z
_atom_site_U_iso_or_equiv
_atom_site_adp_type
_atom_site_occupancy
_atom_site_site_symmetry_order
_atom_site_calc_flag
_atom_site_refinement_flags_posn
_atom_site_refinement_flags_adp
_atom_site_refinement_flags_occupancy
_atom_site_disorder_assembly
_atom_site_disorder_group
V1 V 0.45351(3) 0.26608(3) 0.47533(3) 0.01848(11) Uani 1 1 d . . . . .
P1 P 0.34115(4) 0.12854(5) 0.47229(6) 0.02263(15) Uani 1 1 d . . . . .
P2 P 0.47807(4) 0.46297(5) 0.46209(5) 0.02327(17) Uani 1 1 d . . . . .
Si1 Si 0.57145(5) 0.22554(7) 0.64963(5) 0.0273(2) Uani 1 1 d . . . . .
Si2 Si 0.57613(6) 0.16212(8) 0.31409(6) 0.0361(2) Uani 1 1 d . . . . .
O1 O 0.29710(14) 0.15210(17) 0.38674(14) 0.0321(5) Uani 1 1 d . . . . .
O2 O 0.40785(14) 0.49348(16) 0.39554(15) 0.0319(5) Uani 1 1 d . . . . .
C11 C 0.25095(18) 0.1495(2) 0.54081(19) 0.0239(6) Uani 1 1 d . . . . .
C14 C 0.2470(2) 0.2638(2) 0.5588(2) 0.0283(7) Uani 1 1 d . . . . .
H14A H 0.201233 0.277228 0.593402 0.042 Uiso 1 1 calc R U . . .
H14B H 0.239540 0.300815 0.510605 0.042 Uiso 1 1 calc R U . . .
H14C H 0.297809 0.284801 0.583439 0.042 Uiso 1 1 calc R U . . .
C6 C 0.36107(18) 0.4155(2) 0.36214(19) 0.0245(6) Uani 1 1 d . . . . .
C1 C 0.36079(17) 0.3187(2) 0.39573(18) 0.0213(6) Uani 1 1 d . . . . .
C2 C 0.30646(19) 0.2512(2) 0.35746(19) 0.0244(6) Uani 1 1 d . . . . .
C27 C 0.55325(19) 0.1917(3) 0.4201(2) 0.0290(7) Uani 1 1 d . . . . .
H27A H 0.601891 0.228558 0.437880 0.035 Uiso 1 1 calc R U . . .
H27B H 0.555905 0.126248 0.446118 0.035 Uiso 1 1 calc R U . . .
C23 C 0.47303(19) 0.2589(2) 0.59886(19) 0.0244(6) Uani 1 1 d . . . . .
H23A H 0.457418 0.325105 0.618990 0.029 Uiso 1 1 calc R U . . .
H23B H 0.431856 0.211625 0.618658 0.029 Uiso 1 1 calc R U . . .
C12 C 0.2643(2) 0.0934(2) 0.6185(2) 0.0322(7) Uani 1 1 d . . . . .
H12A H 0.317405 0.111578 0.640003 0.048 Uiso 1 1 calc R U . . .
H12B H 0.262556 0.021534 0.609433 0.048 Uiso 1 1 calc R U . . .
H12C H 0.221351 0.111924 0.654970 0.048 Uiso 1 1 calc R U . . .
C15 C 0.5734(2) 0.5128(3) 0.4125(2) 0.0316(7) Uani 1 1 d . . . . .
C5 C 0.3161(2) 0.4432(2) 0.29567(19) 0.0309(7) Uani 1 1 d . . . . .
H5 H 0.319593 0.508572 0.275259 0.037 Uiso 1 1 calc R U . . .
C13 C 0.1675(2) 0.1191(3) 0.5034(2) 0.0349(8) Uani 1 1 d . . . . .
H13A H 0.167072 0.047290 0.493795 0.052 Uiso 1 1 calc R U . . .
H13B H 0.160447 0.154697 0.454605 0.052 Uiso 1 1 calc R U . . .
H13C H 0.123022 0.136316 0.538548 0.052 Uiso 1 1 calc R U . . .
C3 C 0.2602(2) 0.2743(3) 0.2918(2) 0.0314(7) Uani 1 1 d . . . . .
H3 H 0.225856 0.225946 0.268823 0.038 Uiso 1 1 calc R U . . .
C7 C 0.3615(2) -0.0107(2) 0.4620(3) 0.0361(8) Uani 1 1 d . . . . .
C4 C 0.2659(2) 0.3708(3) 0.2608(2) 0.0351(8) Uani 1 1 d . . . . .
H4 H 0.235714 0.387356 0.215923 0.042 Uiso 1 1 calc R U . . .
C24 C 0.5645(2) 0.2632(3) 0.7553(2) 0.0389(9) Uani 1 1 d . . . . .
H24A H 0.558059 0.335445 0.759035 0.058 Uiso 1 1 calc R U . . .
H24B H 0.614334 0.243036 0.782121 0.058 Uiso 1 1 calc R U . . .
H24C H 0.517593 0.230377 0.779131 0.058 Uiso 1 1 calc R U . . .
C29 C 0.6036(3) 0.0243(3) 0.2972(2) 0.0479(10) Uani 1 1 d . . . . .
H29A H 0.648605 0.005449 0.331268 0.072 Uiso 1 1 calc R U . . .
H29B H 0.620089 0.014890 0.243384 0.072 Uiso 1 1 calc R U . . .
H29C H 0.556200 -0.017425 0.308309 0.072 Uiso 1 1 calc R U . . .
C10 C 0.2857(2) -0.0813(2) 0.4608(3) 0.0462(10) Uani 1 1 d . . . . .
H10A H 0.303741 -0.150077 0.453157 0.069 Uiso 1 1 calc R U . . .
H10B H 0.249411 -0.061955 0.418643 0.069 Uiso 1 1 calc R U . . .
H10C H 0.256629 -0.076111 0.509966 0.069 Uiso 1 1 calc R U . . .
C17 C 0.5689(2) 0.4703(3) 0.3286(2) 0.0422(9) Uani 1 1 d . . . . .
H17A H 0.524618 0.502961 0.300520 0.063 Uiso 1 1 calc R U . . .
H17B H 0.558808 0.398572 0.330688 0.063 Uiso 1 1 calc R U . . .
H17C H 0.620546 0.482834 0.302069 0.063 Uiso 1 1 calc R U . . .
C16 C 0.6499(2) 0.4704(3) 0.4542(2) 0.0427(9) Uani 1 1 d . . . . .
H16A H 0.699145 0.493742 0.427922 0.064 Uiso 1 1 calc R U . . .
H16B H 0.648257 0.397613 0.453018 0.064 Uiso 1 1 calc R U . . .
H16C H 0.650481 0.493299 0.507802 0.064 Uiso 1 1 calc R U . . .
C18 C 0.5807(2) 0.6284(3) 0.4081(2) 0.0425(9) Uani 1 1 d . . . . .
H18A H 0.590252 0.655183 0.459835 0.064 Uiso 1 1 calc R U . . .
H18B H 0.530241 0.656305 0.387218 0.064 Uiso 1 1 calc R U . . .
H18C H 0.626303 0.646380 0.374433 0.064 Uiso 1 1 calc R U . . .
C20 C 0.3622(2) 0.5034(3) 0.5757(2) 0.0363(8) Uani 1 1 d . . . . .
H20A H 0.341541 0.545271 0.617554 0.054 Uiso 1 1 calc R U . . .
H20B H 0.373518 0.436557 0.595470 0.054 Uiso 1 1 calc R U . . .
H20C H 0.321482 0.499383 0.534605 0.054 Uiso 1 1 calc R U . . .
C19 C 0.4428(2) 0.5499(2) 0.5428(2) 0.0312(7) Uani 1 1 d . . . . .
C28 C 0.4883(3) 0.1929(3) 0.2453(2) 0.0456(9) Uani 1 1 d . . . . .
H28A H 0.441828 0.149737 0.256697 0.068 Uiso 1 1 calc R U . . .
H28B H 0.505920 0.182125 0.191975 0.068 Uiso 1 1 calc R U . . .
H28C H 0.472358 0.262562 0.252044 0.068 Uiso 1 1 calc R U . . .
C21 C 0.4208(3) 0.6586(3) 0.5155(3) 0.0504(11) Uani 1 1 d . . . . .
H21A H 0.388168 0.655211 0.468304 0.076 Uiso 1 1 calc R U . . .
H21B H 0.470968 0.695667 0.505301 0.076 Uiso 1 1 calc R U . . .
H21C H 0.389655 0.692263 0.555940 0.076 Uiso 1 1 calc R U . . .
C22 C 0.5087(2) 0.5538(3) 0.6076(2) 0.0409(9) Uani 1 1 d . . . . .
H22A H 0.487637 0.591355 0.651688 0.061 Uiso 1 1 calc R U . . .
H22B H 0.557757 0.586487 0.587823 0.061 Uiso 1 1 calc R U . . .
H22C H 0.522162 0.486018 0.623942 0.061 Uiso 1 1 calc R U . . .
C25 C 0.5908(3) 0.0861(3) 0.6483(3) 0.0488(10) Uani 1 1 d . . . . .
H25A H 0.543856 0.051328 0.670222 0.073 Uiso 1 1 calc R U . . .
H25B H 0.639418 0.071050 0.678876 0.073 Uiso 1 1 calc R U . . .
H25C H 0.599262 0.064057 0.595031 0.073 Uiso 1 1 calc R U . . .
C26 C 0.6666(2) 0.2899(4) 0.6106(3) 0.0565(13) Uani 1 1 d . . . . .
H26A H 0.676991 0.267362 0.557785 0.085 Uiso 1 1 calc R U . . .
H26B H 0.713322 0.273387 0.643227 0.085 Uiso 1 1 calc R U . . .
H26C H 0.658266 0.362093 0.610703 0.085 Uiso 1 1 calc R U . . .
C9 C 0.4202(3) -0.0409(3) 0.5287(3) 0.0506(11) Uani 1 1 d . . . . .
H9A H 0.390848 -0.038514 0.577863 0.076 Uiso 1 1 calc R U . . .
H9B H 0.466161 0.005411 0.530369 0.076 Uiso 1 1 calc R U . . .
H9C H 0.440299 -0.108490 0.519815 0.076 Uiso 1 1 calc R U . . .
C8 C 0.4069(3) -0.0219(3) 0.3834(3) 0.0639(15) Uani 1 1 d . . . . .
H8A H 0.428906 -0.089350 0.379019 0.096 Uiso 1 1 calc R U . . .
H8B H 0.451529 0.026356 0.380879 0.096 Uiso 1 1 calc R U . . .
H8C H 0.368791 -0.009590 0.341067 0.096 Uiso 1 1 calc R U . . .
C30 C 0.6712(3) 0.2334(4) 0.2801(3) 0.0653(14) Uani 1 1 d . . . . .
H30A H 0.661525 0.305037 0.284459 0.098 Uiso 1 1 calc R U . . .
H30B H 0.682696 0.216494 0.226201 0.098 Uiso 1 1 calc R U . . .
H30C H 0.717826 0.214812 0.312209 0.098 Uiso 1 1 calc R U . . .

loop_
_atom_site_aniso_label
_atom_site_aniso_U_11
_atom_site_aniso_U_22
_atom_site_aniso_U_33
_atom_site_aniso_U_23
_atom_site_aniso_U_13
_atom_site_aniso_U_12
V1 0.0193(2) 0.01882(19) 0.0173(2) 0.0005(2) 0.0012(2) 0.00012(16)
P1 0.0288(3) 0.0174(3) 0.0217(4) -0.0038(3) 0.0031(3) -0.0032(2)
P2 0.0271(3) 0.0194(3) 0.0233(4) 0.0041(3) -0.0041(3) -0.0048(3)
Si1 0.0280(4) 0.0329(4) 0.0210(5) 0.0050(4) -0.0013(3) 0.0076(3)
Si2 0.0385(5) 0.0419(5) 0.0279(5) 0.0037(5) 0.0137(4) 0.0098(4)
O1 0.0423(13) 0.0301(11) 0.0240(13) -0.0031(10) -0.0037(10) -0.0119(10)
O2 0.0372(12) 0.0200(10) 0.0386(15) 0.0077(10) -0.0128(10) -0.0036(9)
C11 0.0241(14) 0.0244(13) 0.0233(17) -0.0018(12) 0.0014(12) -0.0057(11)
C14 0.0276(15) 0.0265(14) 0.0309(19) -0.0051(14) 0.0039(13) 0.0019(12)
C6 0.0234(14) 0.0260(14) 0.0242(17) -0.0022(13) -0.0013(12) 0.0021(11)
C1 0.0211(13) 0.0252(13) 0.0175(15) -0.0015(12) -0.0013(11) 0.0017(11)
C2 0.0292(15) 0.0269(14) 0.0172(16) -0.0037(12) 0.0022(12) -0.0037(12)
C27 0.0264(15) 0.0349(17) 0.0257(18) -0.0018(14) 0.0046(12) 0.0049(13)
C23 0.0267(15) 0.0257(14) 0.0206(17) -0.0016(12) 0.0009(12) 0.0022(11)
C12 0.0346(17) 0.0336(16) 0.0284(19) 0.0011(15) 0.0041(13) -0.0073(13)
C15 0.0336(17) 0.0328(17) 0.0283(19) 0.0081(15) -0.0022(13) -0.0125(13)
C5 0.0371(17) 0.0333(16) 0.0224(18) 0.0043(14) -0.0028(13) 0.0048(13)
C13 0.0293(16) 0.0347(17) 0.041(2) -0.0047(15) -0.0028(14) -0.0040(13)
C3 0.0324(16) 0.0401(18) 0.0217(18) -0.0105(14) -0.0044(13) -0.0018(13)
C7 0.0460(18) 0.0163(12) 0.046(2) -0.0085(16) 0.0075(18) -0.0027(12)
C4 0.0380(19) 0.048(2) 0.0194(18) -0.0040(15) -0.0081(14) 0.0106(15)
C24 0.050(2) 0.0379(19) 0.029(2) -0.0033(16) -0.0085(16) 0.0120(15)
C29 0.057(2) 0.054(2) 0.033(2) -0.0087(19) 0.0057(18) 0.0196(19)
C10 0.057(2) 0.0214(13) 0.060(3) -0.0080(19) 0.001(2) -0.0072(14)
C17 0.051(2) 0.044(2) 0.032(2) 0.0021(17) 0.0052(16) -0.0133(17)
C16 0.0301(16) 0.057(2) 0.041(2) 0.0128(19) -0.0020(15) -0.0126(15)
C18 0.053(2) 0.0363(18) 0.038(2) 0.0111(17) -0.0016(17) -0.0216(16)
C20 0.0380(18) 0.0287(16) 0.042(2) -0.0009(16) 0.0009(15) 0.0073(13)
C19 0.0413(18) 0.0196(14) 0.033(2) 0.0005(14) -0.0012(14) -0.0011(12)
C28 0.059(2) 0.051(2) 0.027(2) 0.0030(18) 0.0090(17) 0.0139(19)
C21 0.080(3) 0.0175(15) 0.054(3) 0.0039(17) 0.009(2) 0.0052(17)
C22 0.052(2) 0.0394(19) 0.031(2) -0.0093(17) -0.0017(16) -0.0126(16)
C25 0.065(3) 0.042(2) 0.039(2) -0.0017(19) -0.003(2) 0.0294(19)
C26 0.0291(19) 0.094(3) 0.047(3) 0.029(3) -0.0117(17) -0.005(2)
C9 0.047(2) 0.0219(16) 0.083(4) -0.002(2) -0.006(2) 0.0079(15)
C8 0.088(4) 0.031(2) 0.072(4) -0.021(2) 0.041(3) -0.004(2)
C30 0.051(3) 0.080(3) 0.065(3) 0.021(3) 0.037(2) 0.015(2)

loop_
_atom_type_symbol
_atom_type_description
_atom_type_scat_dispersion_real
_atom_type_scat_dispersion_imag
_atom_type_scat_source
C C 0.0033 0.0016 'International Tables Vol C Tables 4.2.6.8 and 6.1.1.4'
H H 0.0000 0.0000 'International Tables Vol C Tables 4.2.6.8 and 6.1.1.4'
O O 0.0106 0.0060 'International Tables Vol C Tables 4.2.6.8 and 6.1.1.4'
P P 0.1023 0.0942 'International Tables Vol C Tables 4.2.6.8 and 6.1.1.4'
Si Si 0.0817 0.0704 'International Tables Vol C Tables 4.2.6.8 and 6.1.1.4'
V V 0.3005 0.5294 'International Tables Vol C Tables 4.2.6.8 and 6.1.1.4'

loop_
_geom_angle_atom_site_label_1
_geom_angle_atom_site_label_2
_geom_angle_atom_site_label_3
_geom_angle
_geom_angle_site_symmetry_1
_geom_angle_site_symmetry_3
_geom_angle_publ_flag
C27 V1 C23 107.91(12) . . ?
C27 V1 C1 113.79(12) . . ?
C23 V1 C1 138.19(12) . . ?
C27 V1 P1 101.59(10) . . ?
C23 V1 P1 95.33(9) . . ?
C1 V1 P1 73.86(8) . . ?
C27 V1 P2 107.83(10) . . ?
C23 V1 P2 96.08(9) . . ?
C1 V1 P2 74.38(8) . . ?
P1 V1 P2 143.24(3) . . ?
O1 P1 C7 100.26(15) . . ?
O1 P1 C11 100.73(14) . . ?
C7 P1 C11 109.68(14) . . ?
O1 P1 V1 100.88(8) . . ?
C7 P1 V1 124.84(11) . . ?
C11 P1 V1 115.40(9) . . ?
O2 P2 C15 99.65(14) . . ?
O2 P2 C19 98.31(14) . . ?
C15 P2 C19 111.34(15) . . ?
O2 P2 V1 101.29(8) . . ?
C15 P2 V1 120.52(12) . . ?
C19 P2 V1 119.59(11) . . ?
C23 Si1 C25 111.76(17) . . ?
C23 Si1 C24 109.46(16) . . ?
C25 Si1 C24 106.48(18) . . ?
C23 Si1 C26 115.23(16) . . ?
C25 Si1 C26 107.8(2) . . ?
C24 Si1 C26 105.6(2) . . ?
C27 Si2 C28 113.85(16) . . ?
C27 Si2 C30 110.5(2) . . ?
C28 Si2 C30 108.2(2) . . ?
C27 Si2 C29 112.99(17) . . ?
C28 Si2 C29 106.79(19) . . ?
C30 Si2 C29 103.9(2) . . ?
C2 O1 P1 116.20(19) . . ?
C6 O2 P2 118.04(19) . . ?
C12 C11 C14 107.9(3) . . ?
C12 C11 C13 110.7(3) . . ?
C14 C11 C13 107.5(3) . . ?
C12 C11 P1 110.8(2) . . ?
C14 C11 P1 107.3(2) . . ?
C13 C11 P1 112.3(2) . . ?
C11 C14 H14A 109.5 . . ?
C11 C14 H14B 109.5 . . ?
H14A C14 H14B 109.5 . . ?
C11 C14 H14C 109.5 . . ?
H14A C14 H14C 109.5 . . ?
H14B C14 H14C 109.5 . . ?
O2 C6 C5 114.8(3) . . ?
O2 C6 C1 120.5(3) . . ?
C5 C6 C1 124.7(3) . . ?
C6 C1 C2 113.0(3) . . ?
C6 C1 V1 123.6(2) . . ?
C2 C1 V1 121.6(2) . . ?
C3 C2 O1 115.8(3) . . ?
C3 C2 C1 124.9(3) . . ?
O1 C2 C1 119.3(3) . . ?
Si2 C27 V1 132.39(18) . . ?
Si2 C27 H27A 104.1 . . ?
V1 C27 H27A 104.1 . . ?
Si2 C27 H27B 104.1 . . ?
V1 C27 H27B 104.1 . . ?
H27A C27 H27B 105.5 . . ?
Si1 C23 V1 126.56(16) . . ?
Si1 C23 H23A 105.7 . . ?
V1 C23 H23A 105.7 . . ?
Si1 C23 H23B 105.7 . . ?
V1 C23 H23B 105.7 . . ?
H23A C23 H23B 106.1 . . ?
C11 C12 H12A 109.5 . . ?
C11 C12 H12B 109.5 . . ?
H12A C12 H12B 109.5 . . ?
C11 C12 H12C 109.5 . . ?
H12A C12 H12C 109.5 . . ?
H12B C12 H12C 109.5 . . ?
C16 C15 C18 108.9(3) . . ?
C16 C15 C17 109.6(3) . . ?
C18 C15 C17 108.8(3) . . ?
C16 C15 P2 108.9(2) . . ?
C18 C15 P2 115.8(3) . . ?
C17 C15 P2 104.6(2) . . ?
C4 C5 C6 118.1(3) . . ?
C4 C5 H5 120.9 . . ?
C6 C5 H5 120.9 . . ?
C11 C13 H13A 109.5 . . ?
C11 C13 H13B 109.5 . . ?
H13A C13 H13B 109.5 . . ?
C11 C13 H13C 109.5 . . ?
H13A C13 H13C 109.5 . . ?
H13B C13 H13C 109.5 . . ?
C2 C3 C4 118.6(3) . . ?
C2 C3 H3 120.7 . . ?
C4 C3 H3 120.7 . . ?
C9 C7 C8 109.1(3) . . ?
C9 C7 C10 110.1(3) . . ?
C8 C7 C10 108.1(3) . . ?
C9 C7 P1 107.1(2) . . ?
C8 C7 P1 105.0(2) . . ?
C10 C7 P1 117.1(2) . . ?
C3 C4 C5 120.7(3) . . ?
C3 C4 H4 119.7 . . ?
C5 C4 H4 119.7 . . ?
Si1 C24 H24A 109.5 . . ?
Si1 C24 H24B 109.5 . . ?
H24A C24 H24B 109.5 . . ?
Si1 C24 H24C 109.5 . . ?
H24A C24 H24C 109.5 . . ?
H24B C24 H24C 109.5 . . ?
Si2 C29 H29A 109.5 . . ?
Si2 C29 H29B 109.5 . . ?
H29A C29 H29B 109.5 . . ?
Si2 C29 H29C 109.5 . . ?
H29A C29 H29C 109.5 . . ?
H29B C29 H29C 109.5 . . ?
C7 C10 H10A 109.5 . . ?
C7 C10 H10B 109.5 . . ?
H10A C10 H10B 109.5 . . ?
C7 C10 H10C 109.5 . . ?
H10A C10 H10C 109.5 . . ?
H10B C10 H10C 109.5 . . ?
C15 C17 H17A 109.5 . . ?
C15 C17 H17B 109.5 . . ?
H17A C17 H17B 109.5 . . ?
C15 C17 H17C 109.5 . . ?
H17A C17 H17C 109.5 . . ?
H17B C17 H17C 109.5 . . ?
C15 C16 H16A 109.5 . . ?
C15 C16 H16B 109.5 . . ?
H16A C16 H16B 109.5 . . ?
C15 C16 H16C 109.5 . . ?
H16A C16 H16C 109.5 . . ?
H16B C16 H16C 109.5 . . ?
C15 C18 H18A 109.5 . . ?
C15 C18 H18B 109.5 . . ?
H18A C18 H18B 109.5 . . ?
C15 C18 H18C 109.5 . . ?
H18A C18 H18C 109.5 . . ?
H18B C18 H18C 109.5 . . ?
C19 C20 H20A 109.5 . . ?
C19 C20 H20B 109.5 . . ?
H20A C20 H20B 109.5 . . ?
C19 C20 H20C 109.5 . . ?
H20A C20 H20C 109.5 . . ?
H20B C20 H20C 109.5 . . ?
C22 C19 C20 109.6(3) . . ?
C22 C19 C21 110.1(3) . . ?
C20 C19 C21 106.6(3) . . ?
C22 C19 P2 109.6(2) . . ?
C20 C19 P2 106.1(2) . . ?
C21 C19 P2 114.6(3) . . ?
Si2 C28 H28A 109.5 . . ?
Si2 C28 H28B 109.5 . . ?
H28A C28 H28B 109.5 . . ?
Si2 C28 H28C 109.5 . . ?
H28A C28 H28C 109.5 . . ?
H28B C28 H28C 109.5 . . ?
C19 C21 H21A 109.5 . . ?
C19 C21 H21B 109.5 . . ?
H21A C21 H21B 109.5 . . ?
C19 C21 H21C 109.5 . . ?
H21A C21 H21C 109.5 . . ?
H21B C21 H21C 109.5 . . ?
C19 C22 H22A 109.5 . . ?
C19 C22 H22B 109.5 . . ?
H22A C22 H22B 109.5 . . ?
C19 C22 H22C 109.5 . . ?
H22A C22 H22C 109.5 . . ?
H22B C22 H22C 109.5 . . ?
Si1 C25 H25A 109.5 . . ?
Si1 C25 H25B 109.5 . . ?
H25A C25 H25B 109.5 . . ?
Si1 C25 H25C 109.5 . . ?
H25A C25 H25C 109.5 . . ?
H25B C25 H25C 109.5 . . ?
Si1 C26 H26A 109.5 . . ?
Si1 C26 H26B 109.5 . . ?
H26A C26 H26B 109.5 . . ?
Si1 C26 H26C 109.5 . . ?
H26A C26 H26C 109.5 . . ?
H26B C26 H26C 109.5 . . ?
C7 C9 H9A 109.5 . . ?
C7 C9 H9B 109.5 . . ?
H9A C9 H9B 109.5 . . ?
C7 C9 H9C 109.5 . . ?
H9A C9 H9C 109.5 . . ?
H9B C9 H9C 109.5 . . ?
C7 C8 H8A 109.5 . . ?
C7 C8 H8B 109.5 . . ?
H8A C8 H8B 109.5 . . ?
C7 C8 H8C 109.5 . . ?
H8A C8 H8C 109.5 . . ?
H8B C8 H8C 109.5 . . ?
Si2 C30 H30A 109.5 . . ?
Si2 C30 H30B 109.5 . . ?
H30A C30 H30B 109.5 . . ?
Si2 C30 H30C 109.5 . . ?
H30A C30 H30C 109.5 . . ?
H30B C30 H30C 109.5 . . ?

loop_
_geom_bond_atom_site_label_1
_geom_bond_atom_site_label_2
_geom_bond_distance
_geom_bond_site_symmetry_2
_geom_bond_publ_flag
V1 C27 2.103(3) . ?
V1 C23 2.125(3) . ?
V1 C1 2.131(3) . ?
V1 P1 2.5614(8) . ?
V1 P2 2.6336(8) . ?
P1 O1 1.647(3) . ?
P1 C7 1.872(3) . ?
P1 C11 1.882(3) . ?
P2 O2 1.649(2) . ?
P2 C15 1.871(3) . ?
P2 C19 1.875(4) . ?
Si1 C23 1.857(3) . ?
Si1 C25 1.864(4) . ?
Si1 C24 1.867(4) . ?
Si1 C26 1.873(4) . ?
Si2 C27 1.880(3) . ?
Si2 C28 1.879(4) . ?
Si2 C30 1.887(4) . ?
Si2 C29 1.891(4) . ?
O1 C2 1.405(4) . ?
O2 C6 1.395(4) . ?
C11 C12 1.529(5) . ?
C11 C14 1.538(4) . ?
C11 C13 1.539(4) . ?
C14 H14A 0.9600 . ?
C14 H14B 0.9600 . ?
C14 H14C 0.9600 . ?
C6 C5 1.391(4) . ?
C6 C1 1.398(4) . ?
C1 C2 1.407(4) . ?
C2 C3 1.376(5) . ?
C27 H27A 0.9700 . ?
C27 H27B 0.9700 . ?
C23 H23A 0.9700 . ?
C23 H23B 0.9700 . ?
C12 H12A 0.9600 . ?
C12 H12B 0.9600 . ?
C12 H12C 0.9600 . ?
C15 C16 1.528(5) . ?
C15 C18 1.529(5) . ?
C15 C17 1.533(5) . ?
C5 C4 1.384(5) . ?
C5 H5 0.9300 . ?
C13 H13A 0.9600 . ?
C13 H13B 0.9600 . ?
C13 H13C 0.9600 . ?
C3 C4 1.379(5) . ?
C3 H3 0.9300 . ?
C7 C9 1.528(6) . ?
C7 C8 1.530(6) . ?
C7 C10 1.535(4) . ?
C4 H4 0.9300 . ?
C24 H24A 0.9600 . ?
C24 H24B 0.9600 . ?
C24 H24C 0.9600 . ?
C29 H29A 0.9600 . ?
C29 H29B 0.9600 . ?
C29 H29C 0.9600 . ?
C10 H10A 0.9600 . ?
C10 H10B 0.9600 . ?
C10 H10C 0.9600 . ?
C17 H17A 0.9600 . ?
C17 H17B 0.9600 . ?
C17 H17C 0.9600 . ?
C16 H16A 0.9600 . ?
C16 H16B 0.9600 . ?
C16 H16C 0.9600 . ?
C18 H18A 0.9600 . ?
C18 H18B 0.9600 . ?
C18 H18C 0.9600 . ?
C20 C19 1.540(5) . ?
C20 H20A 0.9600 . ?
C20 H20B 0.9600 . ?
C20 H20C 0.9600 . ?
C19 C22 1.532(5) . ?
C19 C21 1.545(4) . ?
C28 H28A 0.9600 . ?
C28 H28B 0.9600 . ?
C28 H28C 0.9600 . ?
C21 H21A 0.9600 . ?
C21 H21B 0.9600 . ?
C21 H21C 0.9600 . ?
C22 H22A 0.9600 . ?
C22 H22B 0.9600 . ?
C22 H22C 0.9600 . ?
C25 H25A 0.9600 . ?
C25 H25B 0.9600 . ?
C25 H25C 0.9600 . ?
C26 H26A 0.9600 . ?
C26 H26B 0.9600 . ?
C26 H26C 0.9600 . ?
C9 H9A 0.9600 . ?
C9 H9B 0.9600 . ?
C9 H9C 0.9600 . ?
C8 H8A 0.9600 . ?
C8 H8B 0.9600 . ?
C8 H8C 0.9600 . ?
C30 H30A 0.9600 . ?
C30 H30B 0.9600 . ?
C30 H30C 0.9600 . ?
